data_7242486
loop_
_publ_author_name
'Angpanitcharoen, Phakpoom'
'Lamb, Jessica V.'
'Buffet, Jean-Charles'
'Turner, Zo\"e R.'
'O'Hare, Dermot'

_publ_section_title
;
 Synthesis of zirconocene complexes and their use in slurry-phase
 polymerisation of ethylene
;
_journal_issue 19
_journal_name_full 'RSC Advances'
_journal_page_first 11529
_journal_page_last 11535
_journal_paper_doi 10.1039/D1RA01912K
_journal_volume 11
_journal_year 2021
_chemical_formula_moiety 'C46 H56 Zr'
_chemical_formula_sum 'C46 H56 Zr'
_chemical_formula_weight 700.12
_space_group_crystal_system monoclinic
_space_group_IT_number 14
_space_group_name_Hall '-P 2ybc'
_space_group_name_H-M_alt 'P 1 21/c 1'
_atom_sites_solution_hydrogens geom
_audit_creation_method SHELXL-2014
_audit_update_record
;
2021-01-22 deposited with the CCDC.	2021-03-11 downloaded from the CCDC.
;
_cell_angle_alpha 90
_cell_angle_beta 109.185(2)
_cell_angle_gamma 90
_cell_formula_units_Z 4
_cell_length_a 14.3118(2)
_cell_length_b 13.6443(2)
_cell_length_c 20.5174(4)
_cell_measurement_reflns_used 33193
_cell_measurement_temperature 150(2)
_cell_measurement_theta_max 76.4210
_cell_measurement_theta_min 3.9160
_cell_volume 3784.01(12)
_computing_cell_refinement 'CrysAlisPro 1.171.38.41 (Rigaku OD, 2015)'
_computing_data_collection 'CrysAlisPro 1.171.38.41 (Rigaku OD, 2015)'
_computing_data_reduction 'CrysAlisPro 1.171.38.41 (Rigaku OD, 2015)'
_computing_molecular_graphics
;
ORTEP3 for Windows. Farrugia, L. J. J. Appl. Cryst. 1997, 30, 565.
;
_computing_structure_refinement 'SHELXL-2014 (Sheldrick, 2014)'
_computing_structure_solution
;
SUPERFLIP. 
Palatinus, L.; Chapuis, G. J. Appl. Cryst. 2007, 40, 786-790.
;
_diffrn_ambient_environment N~2~
_diffrn_ambient_temperature 150.01(10)
_diffrn_detector 'CCD plate'
_diffrn_detector_area_resol_mean 10.5035
_diffrn_detector_type Atlas
_diffrn_measured_fraction_theta_full 1.000
_diffrn_measured_fraction_theta_max 0.988
_diffrn_measurement_device 'four-circle diffractometer'
_diffrn_measurement_device_type 'SuperNova, Dual, Cu at zero, Atlas'
_diffrn_radiation_monochromator mirror
_diffrn_radiation_probe x-ray
_diffrn_radiation_type 'Cu K\a'
_diffrn_radiation_wavelength 1.54184
_diffrn_reflns_av_R_equivalents 0.0414
_diffrn_reflns_av_unetI/netI 0.0190
_diffrn_reflns_Laue_measured_fraction_full 1.000
_diffrn_reflns_Laue_measured_fraction_max 0.988
_diffrn_reflns_limit_h_max 12
_diffrn_reflns_limit_h_min -17
_diffrn_reflns_limit_k_max 17
_diffrn_reflns_limit_k_min -17
_diffrn_reflns_limit_l_max 25
_diffrn_reflns_limit_l_min -25
_diffrn_reflns_number 75671
_diffrn_reflns_point_group_measured_fraction_full 1.000
_diffrn_reflns_point_group_measured_fraction_max 0.988
_diffrn_reflns_theta_full 67.684
_diffrn_reflns_theta_max 76.937
_diffrn_reflns_theta_min 3.962
_diffrn_source 'micro-focus sealed X-ray tube'
_diffrn_source_type 'SuperNova (Cu) X-ray Source'
_exptl_absorpt_coefficient_mu 2.587
_exptl_absorpt_correction_T_max 1.00000
_exptl_absorpt_correction_T_min 0.88442
_exptl_absorpt_correction_type multi-scan
_exptl_absorpt_process_details
;
CrysAlisPro 1.171.38.41 (Rigaku Oxford Diffraction, 2015)
Empirical absorption correction using spherical harmonics,
 implemented in SCALE3 ABSPACK scaling algorithm.
;
_exptl_crystal_colour yellow
_exptl_crystal_density_diffrn 1.229
_exptl_crystal_description shard
_exptl_crystal_F_000 1488
_exptl_crystal_size_max 0.149
_exptl_crystal_size_mid 0.132
_exptl_crystal_size_min 0.109
_refine_diff_density_max 0.419
_refine_diff_density_min -0.750
_refine_diff_density_rms 0.053
_refine_ls_extinction_method none
_refine_ls_goodness_of_fit_ref 1.049
_refine_ls_hydrogen_treatment constr
_refine_ls_matrix_type full
_refine_ls_number_parameters 436
_refine_ls_number_reflns 7883
_refine_ls_number_restraints 0
_refine_ls_restrained_S_all 1.049
_refine_ls_R_factor_all 0.0320
_refine_ls_R_factor_gt 0.0277
_refine_ls_shift/su_max 0.000
_refine_ls_shift/su_mean 0.000
_refine_ls_structure_factor_coef Fsqd
_refine_ls_weighting_details 'w=1/[\s^2^(Fo^2^)+(0.0366P)^2^+2.3911P] where P=(Fo^2^+2Fc^2^)/3'
_refine_ls_weighting_scheme calc
_refine_ls_wR_factor_gt 0.0708
_refine_ls_wR_factor_ref 0.0754
_reflns_Friedel_coverage 0.000
_reflns_number_gt 7100
_reflns_number_total 7883
_reflns_threshold_expression 'I > 2\s(I)'
_cod_data_source_file d1ra01912k2.cif
_cod_data_source_block 089ZRT16
_cod_original_cell_volume 3784.01(11)
_cod_original_sg_symbol_H-M 'P 21/c'
_cod_database_code 7242486
_shelx_space_group_comment
;
The symmetry employed for this shelxl refinement is uniquely defined
by the following loop, which should always be used as a source of
symmetry information in preference to the above space-group names.
They are only intended as comments.
;
_shelx_estimated_absorpt_t_min 0.699
_shelx_estimated_absorpt_t_max 0.766
_shelxl_version_number 2014-3

loop_
_space_group_symop_operation_xyz
'x, y, z'
'-x, y+1/2, -z+1/2'
'-x, -y, -z'
'x, -y-1/2, z-1/2'

loop_
_atom_site_label
_atom_site_type_symbol
_atom_site_fract_x
_atom_site_fract_y
_atom_site_fract_z
_atom_site_U_iso_or_equiv
_atom_site_adp_type
_atom_site_occupancy
_atom_site_site_symmetry_order
_atom_site_calc_flag
_atom_site_refinement_flags_posn
_atom_site_refinement_flags_adp
_atom_site_refinement_flags_occupancy
_atom_site_disorder_assembly
_atom_site_disorder_group
C1 C 0.15065(12) 0.03977(13) 0.08193(9) 0.0247(3) Uani 1 1 d . . . . .
H1 H 0.1062 0.0585 0.1054 0.030 Uiso 1 1 calc R U . . .
C2 C 0.22794(13) -0.03031(13) 0.10475(9) 0.0254(3) Uani 1 1 d . . . . .
C3 C 0.28221(12) -0.03201(12) 0.05891(9) 0.0247(3) Uani 1 1 d . . . . .
C4 C 0.25560(13) 0.06123(13) -0.05813(9) 0.0274(3) Uani 1 1 d . . . . .
C5 C 0.18726(14) 0.11904(14) -0.10594(9) 0.0303(4) Uani 1 1 d . . . . .
C6 C 0.10006(14) 0.15532(13) -0.09386(9) 0.0296(4) Uani 1 1 d . . . . .
C7 C 0.08343(13) 0.13780(12) -0.03236(9) 0.0258(3) Uani 1 1 d . . . . .
C8 C 0.15216(11) 0.07693(12) 0.01709(8) 0.0224(3) Uani 1 1 d . . . . .
C9 C 0.23572(12) 0.03531(12) 0.00340(8) 0.0226(3) Uani 1 1 d . . . . .
C10 C 0.24389(16) -0.09880(15) 0.16486(10) 0.0370(4) Uani 1 1 d . . . . .
H10A H 0.2373 -0.1667 0.1484 0.055 Uiso 1 1 calc R U . . .
H10B H 0.1945 -0.0856 0.1874 0.055 Uiso 1 1 calc R U . . .
H10C H 0.3103 -0.0887 0.1980 0.055 Uiso 1 1 calc R U . . .
C11 C 0.35779(13) -0.10992(13) 0.06142(10) 0.0312(4) Uani 1 1 d . . . . .
H11A H 0.3850 -0.1360 0.1090 0.037 Uiso 1 1 calc R U . . .
H11B H 0.4130 -0.0807 0.0490 0.037 Uiso 1 1 calc R U . . .
C12 C 0.35040(16) 0.02984(17) -0.06935(11) 0.0400(5) Uani 1 1 d . . . . .
H12A H 0.3372 -0.0266 -0.1006 0.060 Uiso 1 1 calc R U . . .
H12B H 0.3993 0.0117 -0.0250 0.060 Uiso 1 1 calc R U . . .
H12C H 0.3762 0.0841 -0.0897 0.060 Uiso 1 1 calc R U . . .
C13 C 0.20484(19) 0.14641(18) -0.17250(11) 0.0462(5) Uani 1 1 d . . . . .
H13A H 0.2459 0.2055 -0.1652 0.069 Uiso 1 1 calc R U . . .
H13B H 0.1413 0.1590 -0.2085 0.069 Uiso 1 1 calc R U . . .
H13C H 0.2388 0.0925 -0.1870 0.069 Uiso 1 1 calc R U . . .
C14 C 0.02691(17) 0.21591(17) -0.14936(11) 0.0426(5) Uani 1 1 d . . . . .
H14A H -0.0267 0.2377 -0.1330 0.064 Uiso 1 1 calc R U . . .
H14B H -0.0006 0.1761 -0.1910 0.064 Uiso 1 1 calc R U . . .
H14C H 0.0606 0.2732 -0.1600 0.064 Uiso 1 1 calc R U . . .
C15 C -0.00568(13) 0.17516(15) -0.01620(10) 0.0338(4) Uani 1 1 d . . . . .
H15A H -0.0132 0.2456 -0.0257 0.051 Uiso 1 1 calc R U . . .
H15B H 0.0033 0.1634 0.0326 0.051 Uiso 1 1 calc R U . . .
H15C H -0.0650 0.1407 -0.0450 0.051 Uiso 1 1 calc R U . . .
C16 C 0.28584(14) 0.29205(14) 0.18725(10) 0.0303(4) Uani 1 1 d . . . . .
H16 H 0.2832 0.3510 0.1621 0.036 Uiso 1 1 calc R U . . .
C17 C 0.37200(13) 0.24637(15) 0.23046(10) 0.0333(4) Uani 1 1 d . . . . .
C18 C 0.34634(14) 0.15735(15) 0.25542(10) 0.0323(4) Uani 1 1 d . . . . .
C19 C 0.16970(15) 0.08911(15) 0.24862(10) 0.0340(4) Uani 1 1 d . . . . .
C20 C 0.07047(15) 0.11047(16) 0.21929(11) 0.0375(4) Uani 1 1 d . . . . .
C21 C 0.03520(14) 0.19291(17) 0.17391(10) 0.0381(5) Uani 1 1 d . . . . .
C22 C 0.10038(14) 0.25587(15) 0.15956(9) 0.0325(4) Uani 1 1 d . . . . .
C23 C 0.20348(12) 0.23442(13) 0.18784(9) 0.0260(3) Uani 1 1 d . . . . .
C24 C 0.24010(13) 0.15093(13) 0.23128(9) 0.0278(4) Uani 1 1 d . . . . .
C25 C 0.47240(15) 0.29475(18) 0.25237(13) 0.0462(5) Uani 1 1 d . . . . .
H25A H 0.4816 0.3287 0.2128 0.069 Uiso 1 1 calc R U . . .
H25B H 0.5239 0.2448 0.2694 0.069 Uiso 1 1 calc R U . . .
H25C H 0.4769 0.3422 0.2892 0.069 Uiso 1 1 calc R U . . .
C26 C 0.42064(16) 0.0963(2) 0.30938(11) 0.0456(5) Uani 1 1 d . . . . .
H26A H 0.4859 0.1011 0.3027 0.055 Uiso 1 1 calc R U . . .
H26B H 0.3998 0.0267 0.3037 0.055 Uiso 1 1 calc R U . . .
C27 C 0.2045(2) 0.00992(19) 0.30295(12) 0.0512(6) Uani 1 1 d . . . . .
H27A H 0.1983 0.0333 0.3465 0.077 Uiso 1 1 calc R U . . .
H27B H 0.2738 -0.0059 0.3097 0.077 Uiso 1 1 calc R U . . .
H27C H 0.1638 -0.0489 0.2878 0.077 Uiso 1 1 calc R U . . .
C28 C -0.00598(19) 0.0491(2) 0.23718(15) 0.0568(7) Uani 1 1 d . . . . .
H28A H 0.0275 0.0023 0.2736 0.085 Uiso 1 1 calc R U . . .
H28B H -0.0462 0.0134 0.1961 0.085 Uiso 1 1 calc R U . . .
H28C H -0.0487 0.0920 0.2534 0.085 Uiso 1 1 calc R U . . .
C29 C -0.07490(16) 0.2107(3) 0.14417(14) 0.0623(8) Uani 1 1 d . . . . .
H29A H -0.0982 0.2414 0.1792 0.093 Uiso 1 1 calc R U . . .
H29B H -0.1092 0.1482 0.1299 0.093 Uiso 1 1 calc R U . . .
H29C H -0.0888 0.2542 0.1041 0.093 Uiso 1 1 calc R U . . .
C30 C 0.07288(18) 0.35247(16) 0.12238(12) 0.0435(5) Uani 1 1 d . . . . .
H30A H 0.0038 0.3502 0.0922 0.065 Uiso 1 1 calc R U . . .
H30B H 0.1158 0.3647 0.0946 0.065 Uiso 1 1 calc R U . . .
H30C H 0.0812 0.4053 0.1562 0.065 Uiso 1 1 calc R U . . .
C31 C 0.31215(16) -0.19365(15) 0.01178(12) 0.0426(5) Uani 1 1 d . . . . .
H31A H 0.2581 -0.2232 0.0244 0.064 Uiso 1 1 calc R U . . .
H31B H 0.3628 -0.2433 0.0145 0.064 Uiso 1 1 calc R U . . .
H31C H 0.2863 -0.1682 -0.0354 0.064 Uiso 1 1 calc R U . . .
C32 C 0.4301(2) 0.1306(3) 0.38289(13) 0.0672(8) Uani 1 1 d . . . . .
H32A H 0.4512 0.1993 0.3887 0.101 Uiso 1 1 calc R U . . .
H32B H 0.4792 0.0900 0.4167 0.101 Uiso 1 1 calc R U . . .
H32C H 0.3660 0.1242 0.3900 0.101 Uiso 1 1 calc R U . . .
C33 C 0.31744(15) 0.26158(14) 0.04824(11) 0.0344(4) Uani 1 1 d . . . . .
H33A H 0.3899 0.2695 0.0601 0.041 Uiso 1 1 calc R U . . .
H33B H 0.2948 0.2301 0.0022 0.041 Uiso 1 1 calc R U . . .
C34 C 0.27794(15) 0.36290(14) 0.03538(10) 0.0336(4) Uani 1 1 d . . . . .
C35 C 0.18410(17) 0.38156(16) -0.01187(12) 0.0424(5) Uani 1 1 d . . . . .
H35 H 0.1463 0.3286 -0.0374 0.051 Uiso 1 1 calc R U . . .
C36 C 0.1447(2) 0.47521(18) -0.02252(14) 0.0547(6) Uani 1 1 d . . . . .
H36 H 0.0803 0.4852 -0.0546 0.066 Uiso 1 1 calc R U . . .
C37 C 0.1978(2) 0.55408(17) 0.01285(15) 0.0595(7) Uani 1 1 d . . . . .
H37 H 0.1703 0.6182 0.0057 0.071 Uiso 1 1 calc R U . . .
C38 C 0.2916(2) 0.53833(17) 0.05880(15) 0.0587(7) Uani 1 1 d . . . . .
H38 H 0.3293 0.5921 0.0832 0.070 Uiso 1 1 calc R U . . .
C39 C 0.33111(17) 0.44447(16) 0.06959(13) 0.0469(5) Uani 1 1 d . . . . .
H39 H 0.3961 0.4353 0.1011 0.056 Uiso 1 1 calc R U . . .
C40 C 0.45818(12) 0.07890(14) 0.14233(10) 0.0309(4) Uani 1 1 d . . . . .
H40A H 0.4589 0.0166 0.1673 0.037 Uiso 1 1 calc R U . . .
H40B H 0.4592 0.0598 0.0960 0.037 Uiso 1 1 calc R U . . .
C41 C 0.55739(14) 0.12227(16) 0.17688(11) 0.0365(4) Uani 1 1 d . . . . .
C42 C 0.59312(15) 0.19957(17) 0.14771(13) 0.0441(5) Uani 1 1 d . . . . .
H42 H 0.5521 0.2275 0.1056 0.053 Uiso 1 1 calc R U . . .
C43 C 0.68798(17) 0.2369(2) 0.17905(16) 0.0581(7) Uani 1 1 d . . . . .
H43 H 0.7109 0.2899 0.1584 0.070 Uiso 1 1 calc R U . . .
C44 C 0.74858(17) 0.1970(2) 0.24001(16) 0.0641(9) Uani 1 1 d . . . . .
H44 H 0.8129 0.2230 0.2616 0.077 Uiso 1 1 calc R U . . .
C45 C 0.71589(17) 0.1199(2) 0.26944(15) 0.0615(8) Uani 1 1 d . . . . .
H45 H 0.7579 0.0922 0.3113 0.074 Uiso 1 1 calc R U . . .
C46 C 0.62146(15) 0.0819(2) 0.23833(12) 0.0469(5) Uani 1 1 d . . . . .
H46 H 0.6000 0.0278 0.2589 0.056 Uiso 1 1 calc R U . . .
Zr1 Zr 0.29982(2) 0.14136(2) 0.12242(2) 0.02090(5) Uani 1 1 d . . . . .

loop_
_atom_site_aniso_label
_atom_site_aniso_U_11
_atom_site_aniso_U_22
_atom_site_aniso_U_33
_atom_site_aniso_U_23
_atom_site_aniso_U_13
_atom_site_aniso_U_12
C1 0.0214(8) 0.0266(8) 0.0251(8) -0.0021(6) 0.0064(6) -0.0044(6)
C2 0.0267(8) 0.0234(8) 0.0231(8) 0.0005(6) 0.0040(6) -0.0053(6)
C3 0.0220(7) 0.0215(8) 0.0267(8) -0.0012(6) 0.0024(6) -0.0015(6)
C4 0.0301(8) 0.0263(8) 0.0268(8) -0.0023(7) 0.0108(7) -0.0015(7)
C5 0.0365(9) 0.0299(9) 0.0234(8) 0.0007(7) 0.0084(7) -0.0049(7)
C6 0.0295(9) 0.0271(8) 0.0249(8) 0.0018(7) -0.0009(7) -0.0007(7)
C7 0.0219(8) 0.0234(8) 0.0271(8) -0.0030(6) 0.0013(7) -0.0005(6)
C8 0.0200(7) 0.0222(7) 0.0236(8) -0.0020(6) 0.0052(6) -0.0028(6)
C9 0.0206(7) 0.0215(7) 0.0231(8) -0.0015(6) 0.0037(6) -0.0014(6)
C10 0.0446(11) 0.0331(10) 0.0307(9) 0.0076(8) 0.0088(8) -0.0021(8)
C11 0.0282(9) 0.0253(8) 0.0352(9) -0.0003(7) 0.0035(7) 0.0048(7)
C12 0.0422(11) 0.0445(11) 0.0412(11) 0.0027(9) 0.0243(9) 0.0064(9)
C13 0.0530(13) 0.0545(14) 0.0333(11) 0.0106(9) 0.0173(10) -0.0023(10)
C14 0.0439(11) 0.0431(12) 0.0318(10) 0.0087(9) -0.0001(9) 0.0070(9)
C15 0.0225(8) 0.0380(10) 0.0352(10) -0.0047(8) 0.0018(7) 0.0053(7)
C16 0.0351(9) 0.0262(9) 0.0302(9) -0.0073(7) 0.0115(7) -0.0023(7)
C17 0.0258(9) 0.0412(10) 0.0315(9) -0.0133(8) 0.0073(7) -0.0033(8)
C18 0.0280(9) 0.0403(10) 0.0256(9) -0.0051(8) 0.0048(7) 0.0057(8)
C19 0.0413(10) 0.0354(10) 0.0287(9) -0.0055(8) 0.0161(8) -0.0021(8)
C20 0.0358(10) 0.0444(11) 0.0378(10) -0.0137(9) 0.0195(8) -0.0101(9)
C21 0.0256(9) 0.0545(13) 0.0347(10) -0.0132(9) 0.0105(8) 0.0006(8)
C22 0.0272(9) 0.0402(10) 0.0272(9) -0.0070(8) 0.0052(7) 0.0069(7)
C23 0.0247(8) 0.0298(9) 0.0222(8) -0.0053(7) 0.0058(6) 0.0026(7)
C24 0.0281(9) 0.0302(9) 0.0232(8) -0.0027(7) 0.0058(7) 0.0027(7)
C25 0.0294(10) 0.0532(13) 0.0534(13) -0.0262(11) 0.0099(9) -0.0106(9)
C26 0.0349(10) 0.0645(15) 0.0319(10) 0.0037(10) 0.0035(8) 0.0174(10)
C27 0.0710(16) 0.0468(13) 0.0429(12) 0.0070(10) 0.0282(12) 0.0005(11)
C28 0.0509(13) 0.0635(16) 0.0678(16) -0.0157(13) 0.0353(13) -0.0212(12)
C29 0.0273(11) 0.104(2) 0.0562(15) -0.0077(15) 0.0141(10) 0.0051(12)
C30 0.0461(12) 0.0428(12) 0.0393(11) 0.0013(9) 0.0107(9) 0.0181(9)
C31 0.0407(11) 0.0268(9) 0.0532(13) -0.0085(9) 0.0059(9) 0.0026(8)
C32 0.0578(16) 0.102(2) 0.0302(12) 0.0032(13) -0.0007(11) 0.0222(15)
C33 0.0382(10) 0.0265(9) 0.0416(10) 0.0032(8) 0.0173(8) -0.0036(7)
C34 0.0395(10) 0.0266(9) 0.0341(10) 0.0023(7) 0.0114(8) -0.0059(7)
C35 0.0497(12) 0.0289(10) 0.0411(11) 0.0031(8) 0.0046(9) -0.0063(9)
C36 0.0532(14) 0.0371(12) 0.0597(15) 0.0117(11) -0.0008(11) 0.0014(10)
C37 0.0727(17) 0.0263(11) 0.0698(17) 0.0087(11) 0.0102(14) 0.0037(11)
C38 0.0730(17) 0.0274(11) 0.0635(16) 0.0007(10) 0.0057(13) -0.0135(11)
C39 0.0448(12) 0.0332(11) 0.0537(13) 0.0034(10) 0.0038(10) -0.0113(9)
C40 0.0197(8) 0.0289(9) 0.0414(10) -0.0074(8) 0.0063(7) 0.0001(7)
C41 0.0226(8) 0.0389(10) 0.0477(11) -0.0181(9) 0.0113(8) -0.0010(7)
C42 0.0312(10) 0.0424(11) 0.0645(14) -0.0190(10) 0.0238(10) -0.0059(8)
C43 0.0383(12) 0.0563(15) 0.092(2) -0.0371(14) 0.0375(13) -0.0169(11)
C44 0.0284(11) 0.088(2) 0.0763(18) -0.0520(17) 0.0175(12) -0.0152(12)
C45 0.0276(11) 0.093(2) 0.0574(15) -0.0288(15) 0.0048(10) 0.0037(12)
C46 0.0267(10) 0.0593(14) 0.0501(13) -0.0139(11) 0.0062(9) 0.0049(9)
Zr1 0.01736(8) 0.02085(8) 0.02311(8) -0.00184(5) 0.00478(5) -0.00116(5)

loop_
_atom_type_symbol
_atom_type_description
_atom_type_scat_dispersion_real
_atom_type_scat_dispersion_imag
_atom_type_scat_source
C C 0.0181 0.0091 'International Tables Vol C Tables 4.2.6.8 and 6.1.1.4'
H H 0.0000 0.0000 'International Tables Vol C Tables 4.2.6.8 and 6.1.1.4'
Zr Zr -0.1862 2.2449 'International Tables Vol C Tables 4.2.6.8 and 6.1.1.4'

loop_
_geom_angle_atom_site_label_1
_geom_angle_atom_site_label_2
_geom_angle_atom_site_label_3
_geom_angle
_geom_angle_site_symmetry_1
_geom_angle_site_symmetry_3
_geom_angle_publ_flag
C2 C1 C8 107.28(15) . . ?
C2 C1 Zr1 76.80(9) . . ?
C8 C1 Zr1 80.62(9) . . ?
C3 C2 C1 109.45(15) . . ?
C3 C2 C10 124.84(17) . . ?
C1 C2 C10 125.50(17) . . ?
C3 C2 Zr1 79.82(10) . . ?
C1 C2 Zr1 70.16(9) . . ?
C10 C2 Zr1 120.77(12) . . ?
C2 C3 C9 107.76(15) . . ?
C2 C3 C11 122.59(16) . . ?
C9 C3 C11 128.01(16) . . ?
C2 C3 Zr1 69.07(10) . . ?
C9 C3 Zr1 76.51(9) . . ?
C11 C3 Zr1 131.06(11) . . ?
C5 C4 C9 117.97(16) . . ?
C5 C4 C12 121.01(17) . . ?
C9 C4 C12 120.98(16) . . ?
C4 C5 C6 121.74(17) . . ?
C4 C5 C13 119.48(19) . . ?
C6 C5 C13 118.78(18) . . ?
C7 C6 C5 121.22(16) . . ?
C7 C6 C14 119.86(18) . . ?
C5 C6 C14 118.90(18) . . ?
C6 C7 C8 117.77(16) . . ?
C6 C7 C15 123.71(16) . . ?
C8 C7 C15 118.44(16) . . ?
C7 C8 C1 130.61(16) . . ?
C7 C8 C9 121.12(15) . . ?
C1 C8 C9 108.09(14) . . ?
C7 C8 Zr1 124.81(11) . . ?
C1 C8 Zr1 66.90(9) . . ?
C9 C8 Zr1 78.25(9) . . ?
C4 C9 C8 119.81(15) . . ?
C4 C9 C3 132.95(16) . . ?
C8 C9 C3 107.19(15) . . ?
C4 C9 Zr1 123.71(11) . . ?
C8 C9 Zr1 70.77(9) . . ?
C3 C9 Zr1 72.48(9) . . ?
C3 C11 C31 111.13(15) . . ?
C17 C16 C23 107.91(17) . . ?
C17 C16 Zr1 76.31(11) . . ?
C23 C16 Zr1 76.12(10) . . ?
C16 C17 C18 109.34(16) . . ?
C16 C17 C25 123.1(2) . . ?
C18 C17 C25 127.12(19) . . ?
C16 C17 Zr1 71.38(10) . . ?
C18 C17 Zr1 75.72(11) . . ?
C25 C17 Zr1 125.28(13) . . ?
C17 C18 C24 107.38(16) . . ?
C17 C18 C26 122.43(19) . . ?
C24 C18 C26 129.0(2) . . ?
C17 C18 Zr1 72.46(11) . . ?
C24 C18 Zr1 75.88(10) . . ?
C26 C18 Zr1 126.87(13) . . ?
C20 C19 C24 118.06(19) . . ?
C20 C19 C27 120.9(2) . . ?
C24 C19 C27 120.71(19) . . ?
C19 C20 C21 122.58(19) . . ?
C19 C20 C28 120.0(2) . . ?
C21 C20 C28 117.4(2) . . ?
C22 C21 C20 120.64(18) . . ?
C22 C21 C29 120.4(2) . . ?
C20 C21 C29 118.9(2) . . ?
C21 C22 C23 118.05(19) . . ?
C21 C22 C30 125.01(18) . . ?
C23 C22 C30 116.60(19) . . ?
C16 C23 C22 129.28(18) . . ?
C16 C23 C24 108.06(15) . . ?
C22 C23 C24 122.21(17) . . ?
C16 C23 Zr1 71.23(10) . . ?
C22 C23 Zr1 123.54(12) . . ?
C24 C23 Zr1 77.40(10) . . ?
C23 C24 C18 107.12(16) . . ?
C23 C24 C19 118.31(17) . . ?
C18 C24 C19 133.96(18) . . ?
C23 C24 Zr1 70.61(10) . . ?
C18 C24 Zr1 72.27(10) . . ?
C19 C24 Zr1 128.62(12) . . ?
C18 C26 C32 111.36(19) . . ?
C34 C33 Zr1 131.44(14) . . ?
C35 C34 C39 116.31(19) . . ?
C35 C34 C33 121.07(18) . . ?
C39 C34 C33 122.62(19) . . ?
C36 C35 C34 121.8(2) . . ?
C37 C36 C35 120.8(2) . . ?
C36 C37 C38 118.8(2) . . ?
C37 C38 C39 120.4(2) . . ?
C38 C39 C34 121.9(2) . . ?
C41 C40 Zr1 131.34(13) . . ?
C42 C41 C46 117.4(2) . . ?
C42 C41 C40 121.7(2) . . ?
C46 C41 C40 120.8(2) . . ?
C41 C42 C43 121.2(3) . . ?
C44 C43 C42 120.1(3) . . ?
C45 C44 C43 119.9(2) . . ?
C44 C45 C46 120.3(3) . . ?
C45 C46 C41 121.0(3) . . ?
C33 Zr1 C40 93.72(7) . . ?
C33 Zr1 C1 116.78(6) . . ?
C40 Zr1 C1 122.81(6) . . ?
C33 Zr1 C16 79.10(7) . . ?
C40 Zr1 C16 116.90(6) . . ?
C1 Zr1 C16 115.71(6) . . ?
C33 Zr1 C2 133.59(6) . . ?
C40 Zr1 C2 90.73(6) . . ?
C1 Zr1 C2 33.04(6) . . ?
C16 Zr1 C2 137.59(6) . . ?
C33 Zr1 C23 100.84(6) . . ?
C40 Zr1 C23 138.74(6) . . ?
C1 Zr1 C23 84.19(6) . . ?
C16 Zr1 C23 32.65(6) . . ?
C2 Zr1 C23 105.69(6) . . ?
C33 Zr1 C17 94.19(7) . . ?
C40 Zr1 C17 87.72(6) . . ?
C1 Zr1 C17 132.08(6) . . ?
C16 Zr1 C17 32.31(6) . . ?
C2 Zr1 C17 132.17(6) . . ?
C23 Zr1 C17 53.12(6) . . ?
C33 Zr1 C18 125.99(7) . . ?
C40 Zr1 C18 87.00(6) . . ?
C1 Zr1 C18 107.32(6) . . ?
C16 Zr1 C18 53.68(6) . . ?
C2 Zr1 C18 100.35(6) . . ?
C23 Zr1 C18 53.32(6) . . ?
C17 Zr1 C18 31.82(7) . . ?
C33 Zr1 C8 85.87(6) . . ?
C40 Zr1 C8 119.68(6) . . ?
C1 Zr1 C8 32.48(5) . . ?
C16 Zr1 C8 122.07(6) . . ?
C2 Zr1 C8 52.75(5) . . ?
C23 Zr1 C8 99.86(5) . . ?
C17 Zr1 C8 152.57(6) . . ?
C18 Zr1 C8 138.71(6) . . ?
C33 Zr1 C24 131.14(6) . . ?
C40 Zr1 C24 115.85(6) . . ?
C1 Zr1 C24 80.03(6) . . ?
C16 Zr1 C24 53.38(6) . . ?
C2 Zr1 C24 86.44(6) . . ?
C23 Zr1 C24 31.99(6) . . ?
C17 Zr1 C24 52.43(6) . . ?
C18 Zr1 C24 31.85(6) . . ?
C8 Zr1 C24 108.38(5) . . ?
C33 Zr1 C3 108.72(6) . . ?
C40 Zr1 C3 72.06(6) . . ?
C1 Zr1 C3 53.26(5) . . ?
C16 Zr1 C3 168.31(6) . . ?
C2 Zr1 C3 31.11(5) . . ?
C23 Zr1 C3 135.66(6) . . ?
C17 Zr1 C3 149.98(6) . . ?
C18 Zr1 C3 122.50(6) . . ?
C8 Zr1 C3 51.79(5) . . ?
C24 Zr1 C3 116.79(6) . . ?
C33 Zr1 C9 82.18(6) . . ?
C40 Zr1 C9 89.11(6) . . ?
C1 Zr1 C9 52.88(5) . . ?
C16 Zr1 C9 148.64(6) . . ?
C2 Zr1 C9 51.70(5) . . ?
C23 Zr1 C9 130.82(5) . . ?
C17 Zr1 C9 175.02(6) . . ?
C18 Zr1 C9 151.74(6) . . ?
C8 Zr1 C9 30.98(5) . . ?
C24 Zr1 C9 132.54(5) . . ?
C3 Zr1 C9 31.02(5) . . ?

loop_
_geom_bond_atom_site_label_1
_geom_bond_atom_site_label_2
_geom_bond_distance
_geom_bond_site_symmetry_2
_geom_bond_publ_flag
C1 C2 1.420(2) . ?
C1 C8 1.431(2) . ?
C1 Zr1 2.4501(16) . ?
C2 C3 1.403(2) . ?
C2 C10 1.504(2) . ?
C2 Zr1 2.5359(17) . ?
C3 C9 1.444(2) . ?
C3 C11 1.505(2) . ?
C3 Zr1 2.6723(17) . ?
C4 C5 1.382(3) . ?
C4 C9 1.427(2) . ?
C4 C12 1.511(3) . ?
C5 C6 1.438(3) . ?
C5 C13 1.515(3) . ?
C6 C7 1.380(3) . ?
C6 C14 1.514(2) . ?
C7 C8 1.425(2) . ?
C7 C15 1.508(2) . ?
C8 C9 1.433(2) . ?
C8 Zr1 2.6282(16) . ?
C9 Zr1 2.7251(16) . ?
C11 C31 1.527(3) . ?
C16 C17 1.406(3) . ?
C16 C23 1.420(3) . ?
C16 Zr1 2.4922(18) . ?
C17 C18 1.413(3) . ?
C17 C25 1.509(3) . ?
C17 Zr1 2.5551(18) . ?
C18 C24 1.439(3) . ?
C18 C26 1.509(3) . ?
C18 Zr1 2.5968(18) . ?
C19 C20 1.379(3) . ?
C19 C24 1.445(3) . ?
C19 C27 1.514(3) . ?
C20 C21 1.441(3) . ?
C20 C28 1.515(3) . ?
C21 C22 1.370(3) . ?
C21 C29 1.511(3) . ?
C22 C23 1.427(2) . ?
C22 C30 1.509(3) . ?
C23 C24 1.435(3) . ?
C23 Zr1 2.5555(17) . ?
C24 Zr1 2.6440(18) . ?
C26 C32 1.542(3) . ?
C33 C34 1.484(3) . ?
C33 Zr1 2.3071(19) . ?
C34 C35 1.397(3) . ?
C34 C39 1.400(3) . ?
C35 C36 1.385(3) . ?
C36 C37 1.378(4) . ?
C37 C38 1.381(4) . ?
C38 C39 1.388(3) . ?
C40 C41 1.486(2) . ?
C40 Zr1 2.3284(17) . ?
C41 C42 1.391(3) . ?
C41 C46 1.405(3) . ?
C42 C43 1.394(3) . ?
C43 C44 1.378(5) . ?
C44 C45 1.371(5) . ?
C45 C46 1.391(3) . ?

loop_
_geom_torsion_atom_site_label_1
_geom_torsion_atom_site_label_2
_geom_torsion_atom_site_label_3
_geom_torsion_atom_site_label_4
_geom_torsion
_geom_torsion_site_symmetry_1
_geom_torsion_site_symmetry_2
_geom_torsion_site_symmetry_3
_geom_torsion_site_symmetry_4
_geom_torsion_publ_flag
C8 C1 C2 C3 4.69(19) . . . . ?
Zr1 C1 C2 C3 -70.93(12) . . . . ?
C8 C1 C2 C10 -170.13(16) . . . . ?
Zr1 C1 C2 C10 114.25(17) . . . . ?
C8 C1 C2 Zr1 75.62(11) . . . . ?
C1 C2 C3 C9 -2.77(19) . . . . ?
C10 C2 C3 C9 172.09(16) . . . . ?
Zr1 C2 C3 C9 -67.36(11) . . . . ?
C1 C2 C3 C11 -169.25(15) . . . . ?
C10 C2 C3 C11 5.6(3) . . . . ?
Zr1 C2 C3 C11 126.16(15) . . . . ?
C1 C2 C3 Zr1 64.59(12) . . . . ?
C10 C2 C3 Zr1 -120.55(17) . . . . ?
C9 C4 C5 C6 2.0(3) . . . . ?
C12 C4 C5 C6 -175.53(18) . . . . ?
C9 C4 C5 C13 -178.82(17) . . . . ?
C12 C4 C5 C13 3.6(3) . . . . ?
C4 C5 C6 C7 3.2(3) . . . . ?
C13 C5 C6 C7 -175.91(18) . . . . ?
C4 C5 C6 C14 -178.30(18) . . . . ?
C13 C5 C6 C14 2.6(3) . . . . ?
C5 C6 C7 C8 -4.2(3) . . . . ?
C14 C6 C7 C8 177.39(17) . . . . ?
C5 C6 C7 C15 179.02(17) . . . . ?
C14 C6 C7 C15 0.6(3) . . . . ?
C6 C7 C8 C1 -174.45(17) . . . . ?
C15 C7 C8 C1 2.5(3) . . . . ?
C6 C7 C8 C9 0.0(2) . . . . ?
C15 C7 C8 C9 176.99(15) . . . . ?
C6 C7 C8 Zr1 97.47(17) . . . . ?
C15 C7 C8 Zr1 -85.54(18) . . . . ?
C2 C1 C8 C7 170.23(17) . . . . ?
Zr1 C1 C8 C7 -116.86(18) . . . . ?
C2 C1 C8 C9 -4.77(18) . . . . ?
Zr1 C1 C8 C9 68.14(12) . . . . ?
C2 C1 C8 Zr1 -72.92(11) . . . . ?
C5 C4 C9 C8 -6.1(2) . . . . ?
C12 C4 C9 C8 171.47(17) . . . . ?
C5 C4 C9 C3 170.87(17) . . . . ?
C12 C4 C9 C3 -11.6(3) . . . . ?
C5 C4 C9 Zr1 -91.86(18) . . . . ?
C12 C4 C9 Zr1 85.7(2) . . . . ?
C7 C8 C9 C4 5.2(2) . . . . ?
C1 C8 C9 C4 -179.22(15) . . . . ?
Zr1 C8 C9 C4 -118.53(15) . . . . ?
C7 C8 C9 C3 -172.46(15) . . . . ?
C1 C8 C9 C3 3.10(18) . . . . ?
Zr1 C8 C9 C3 63.79(11) . . . . ?
C7 C8 C9 Zr1 123.75(15) . . . . ?
C1 C8 C9 Zr1 -60.69(11) . . . . ?
C2 C3 C9 C4 -177.48(18) . . . . ?
C11 C3 C9 C4 -12.0(3) . . . . ?
Zr1 C3 C9 C4 120.08(19) . . . . ?
C2 C3 C9 C8 -0.23(18) . . . . ?
C11 C3 C9 C8 165.28(16) . . . . ?
Zr1 C3 C9 C8 -62.67(11) . . . . ?
C2 C3 C9 Zr1 62.44(11) . . . . ?
C11 C3 C9 Zr1 -132.05(17) . . . . ?
C2 C3 C11 C31 94.1(2) . . . . ?
C9 C3 C11 C31 -69.5(2) . . . . ?
Zr1 C3 C11 C31 -176.25(14) . . . . ?
C23 C16 C17 C18 3.4(2) . . . . ?
Zr1 C16 C17 C18 -66.79(13) . . . . ?
C23 C16 C17 C25 -169.24(17) . . . . ?
Zr1 C16 C17 C25 120.52(18) . . . . ?
C23 C16 C17 Zr1 70.23(12) . . . . ?
C16 C17 C18 C24 -4.5(2) . . . . ?
C25 C17 C18 C24 167.83(18) . . . . ?
Zr1 C17 C18 C24 -68.47(13) . . . . ?
C16 C17 C18 C26 -173.00(18) . . . . ?
C25 C17 C18 C26 -0.7(3) . . . . ?
Zr1 C17 C18 C26 123.01(18) . . . . ?
C16 C17 C18 Zr1 63.99(13) . . . . ?
C25 C17 C18 Zr1 -123.7(2) . . . . ?
C24 C19 C20 C21 -1.7(3) . . . . ?
C27 C19 C20 C21 172.16(19) . . . . ?
C24 C19 C20 C28 -178.61(18) . . . . ?
C27 C19 C20 C28 -4.8(3) . . . . ?
C19 C20 C21 C22 -1.9(3) . . . . ?
C28 C20 C21 C22 175.12(19) . . . . ?
C19 C20 C21 C29 -180.0(2) . . . . ?
C28 C20 C21 C29 -2.9(3) . . . . ?
C20 C21 C22 C23 3.3(3) . . . . ?
C29 C21 C22 C23 -178.72(19) . . . . ?
C20 C21 C22 C30 -169.79(19) . . . . ?
C29 C21 C22 C30 8.2(3) . . . . ?
C17 C16 C23 C22 171.23(18) . . . . ?
Zr1 C16 C23 C22 -118.42(18) . . . . ?
C17 C16 C23 C24 -1.0(2) . . . . ?
Zr1 C16 C23 C24 69.32(12) . . . . ?
C17 C16 C23 Zr1 -70.36(13) . . . . ?
C21 C22 C23 C16 -172.47(18) . . . . ?
C30 C22 C23 C16 1.2(3) . . . . ?
C21 C22 C23 C24 -1.2(3) . . . . ?
C30 C22 C23 C24 172.45(17) . . . . ?
C21 C22 C23 Zr1 95.05(19) . . . . ?
C30 C22 C23 Zr1 -91.32(19) . . . . ?
C16 C23 C24 C18 -1.7(2) . . . . ?
C22 C23 C24 C18 -174.61(16) . . . . ?
Zr1 C23 C24 C18 63.49(12) . . . . ?
C16 C23 C24 C19 170.63(16) . . . . ?
C22 C23 C24 C19 -2.3(3) . . . . ?
Zr1 C23 C24 C19 -124.19(15) . . . . ?
C16 C23 C24 Zr1 -65.18(12) . . . . ?
C22 C23 C24 Zr1 121.89(16) . . . . ?
C17 C18 C24 C23 3.8(2) . . . . ?
C26 C18 C24 C23 171.27(19) . . . . ?
Zr1 C18 C24 C23 -62.40(12) . . . . ?
C17 C18 C24 C19 -166.84(19) . . . . ?
C26 C18 C24 C19 0.7(4) . . . . ?
Zr1 C18 C24 C19 127.0(2) . . . . ?
C17 C18 C24 Zr1 66.15(13) . . . . ?
C26 C18 C24 Zr1 -126.3(2) . . . . ?
C20 C19 C24 C23 3.6(3) . . . . ?
C27 C19 C24 C23 -170.22(18) . . . . ?
C20 C19 C24 C18 173.4(2) . . . . ?
C27 C19 C24 C18 -0.4(3) . . . . ?
C20 C19 C24 Zr1 -83.4(2) . . . . ?
C27 C19 C24 Zr1 102.8(2) . . . . ?
C17 C18 C26 C32 86.2(3) . . . . ?
C24 C18 C26 C32 -79.6(3) . . . . ?
Zr1 C18 C26 C32 177.99(18) . . . . ?
Zr1 C33 C34 C35 -86.2(3) . . . . ?
Zr1 C33 C34 C39 93.4(3) . . . . ?
C39 C34 C35 C36 -2.1(4) . . . . ?
C33 C34 C35 C36 177.5(2) . . . . ?
C34 C35 C36 C37 0.8(4) . . . . ?
C35 C36 C37 C38 0.6(5) . . . . ?
C36 C37 C38 C39 -0.7(5) . . . . ?
C37 C38 C39 C34 -0.7(4) . . . . ?
C35 C34 C39 C38 2.0(4) . . . . ?
C33 C34 C39 C38 -177.6(2) . . . . ?
Zr1 C40 C41 C42 -69.3(3) . . . . ?
Zr1 C40 C41 C46 115.1(2) . . . . ?
C46 C41 C42 C43 -1.4(3) . . . . ?
C40 C41 C42 C43 -177.15(19) . . . . ?
C41 C42 C43 C44 0.2(3) . . . . ?
C42 C43 C44 C45 0.7(4) . . . . ?
C43 C44 C45 C46 -0.4(4) . . . . ?
C44 C45 C46 C41 -0.8(4) . . . . ?
C42 C41 C46 C45 1.7(3) . . . . ?
C40 C41 C46 C45 177.5(2) . . . . ?
